data_1576919
loop_
_publ_author_name
'Wu, Jian-Rong'
'Yang, Yue-Jian'
'Yuan, Hai-Tian'
'Ge, Shi-Jie'
'Qu, Yang-Kun'
'Jiang, Hai-Xiao'
'Liu, Yin'
'Zhou, Dong-Ying'
'Liao, Liang-Sheng'
'Jiang, Zuo-Quan'

_publ_section_title
;
 Ladder-type &#x3c0;-conjugated frameworks with multi-heteroatom
 modulation for narrowband violet-blue multiple-resonance emitters with a
 low CIE <sub><i>y</i></sub> of 0.03.
;
_journal_issue 11
_journal_name_full 'Chemical science'
_journal_page_first 5638
_journal_page_last 5647
_journal_paper_doi 10.1039/d5sc09014h
_journal_volume 17
_journal_year 2026
_chemical_formula_moiety 'C86 H80 B3 N3 O4, C H2 Cl2'
_chemical_formula_sum 'C87 H82 B3 Cl2 N3 O4'
_chemical_formula_weight 1336.88
_space_group_crystal_system monoclinic
_space_group_IT_number 4
_space_group_name_Hall 'P 2yb'
_space_group_name_H-M_alt 'P 1 21 1'
_atom_sites_solution_hydrogens geom
_atom_sites_solution_primary dual
_audit_creation_date 2025-05-15
_audit_creation_method
;
Olex2 1.5
(compiled 2025.04.05 svn.rf049d14d for OlexSys, GUI svn.r7224)
;
_audit_update_record
;
2025-05-20 deposited with the CCDC.	2026-01-20 downloaded from the CCDC.
;
_cell_angle_alpha 90
_cell_angle_beta 103.179(3)
_cell_angle_gamma 90
_cell_formula_units_Z 2
_cell_length_a 13.9689(6)
_cell_length_b 19.0091(8)
_cell_length_c 14.0226(6)
_cell_measurement_reflns_used 5873
_cell_measurement_temperature 170
_cell_measurement_theta_max 63.21
_cell_measurement_theta_min 3.24
_cell_volume 3625.4(3)
_computing_cell_refinement 'SAINT V8.41 (?, 2016)'
_computing_data_reduction 'SAINT V8.41 (?, 2016)'
_computing_molecular_graphics 'Olex2 1.5 (Dolomanov et al., 2009)'
_computing_publication_material 'Olex2 1.5 (Dolomanov et al., 2009)'
_computing_structure_refinement 'SHELXL 2019/3 (Sheldrick, 2015)'
_computing_structure_solution 'SHELXT  (Sheldrick, 2015)'
_diffrn_ambient_temperature 170
_diffrn_measured_fraction_theta_full 0.968
_diffrn_measured_fraction_theta_max 0.968
_diffrn_measurement_device_type 'D8 VENTURE'
_diffrn_measurement_method '\f and \w scans'
_diffrn_radiation_type CuK\a
_diffrn_radiation_wavelength 1.54178
_diffrn_reflns_av_R_equivalents 0.0768
_diffrn_reflns_av_unetI/netI 0.0947
_diffrn_reflns_Laue_measured_fraction_full 0.968
_diffrn_reflns_Laue_measured_fraction_max 0.968
_diffrn_reflns_limit_h_max 14
_diffrn_reflns_limit_h_min -14
_diffrn_reflns_limit_k_max 20
_diffrn_reflns_limit_k_min -21
_diffrn_reflns_limit_l_max 15
_diffrn_reflns_limit_l_min -15
_diffrn_reflns_number 19344
_diffrn_reflns_point_group_measured_fraction_full 0.897
_diffrn_reflns_point_group_measured_fraction_max 0.896
_diffrn_reflns_theta_full 58.931
_diffrn_reflns_theta_max 58.931
_diffrn_reflns_theta_min 3.237
_diffrn_source_current 1.2
_diffrn_source_power 0.06
_diffrn_source_voltage 50.0
_diffrn_standards_number 0
_exptl_absorpt_coefficient_mu 1.225
_exptl_absorpt_correction_T_max 0.7520
_exptl_absorpt_correction_T_min 0.4977
_exptl_absorpt_correction_type multi-scan
_exptl_absorpt_process_details
;
SADABS-2016/2 (Bruker,2016/2) was used for absorption correction.
wR2(int) was 0.1176 before and 0.0853 after correction.
The Ratio of minimum to maximum transmission is 0.6618.
The \l/2 correction factor is Not present.
;
_exptl_crystal_colour yellow
_exptl_crystal_colour_primary yellow
_exptl_crystal_density_diffrn 1.225
_exptl_crystal_description block
_exptl_crystal_F_000 1412
_exptl_crystal_size_max 0.08
_exptl_crystal_size_mid 0.04
_exptl_crystal_size_min 0.03
_refine_diff_density_max 0.488
_refine_diff_density_min -0.614
_refine_diff_density_rms 0.062
_refine_ls_abs_structure_details
;
 Flack x determined using 2540 quotients [(I+)-(I-)]/[(I+)+(I-)]
 (Parsons, Flack and Wagner, Acta Cryst. B69 (2013) 249-259).
;
_refine_ls_abs_structure_Flack 0.18(3)
_refine_ls_extinction_method none
_refine_ls_goodness_of_fit_ref 1.036
_refine_ls_hydrogen_treatment constr
_refine_ls_matrix_type full
_refine_ls_number_parameters 908
_refine_ls_number_reflns 9359
_refine_ls_number_restraints 13
_refine_ls_restrained_S_all 1.054
_refine_ls_R_factor_all 0.0983
_refine_ls_R_factor_gt 0.0740
_refine_ls_shift/su_max 0.000
_refine_ls_shift/su_mean 0.000
_refine_ls_structure_factor_coef Fsqd
_refine_ls_weighting_details 'w=1/[\s^2^(Fo^2^)+(0.0990P)^2^+2.6404P] where P=(Fo^2^+2Fc^2^)/3'
_refine_ls_weighting_scheme calc
_refine_ls_wR_factor_gt 0.1843
_refine_ls_wR_factor_ref 0.2003
_reflns_Friedel_coverage 0.788
_reflns_Friedel_fraction_full 0.819
_reflns_Friedel_fraction_max 0.819
_reflns_number_gt 7444
_reflns_number_total 9359
_reflns_threshold_expression 'I > 2\s(I)'
_cod_data_source_file d5sc09014h2.cif
_cod_data_source_block bo3_0m
_cod_database_code 1576919
_shelx_shelxl_version_number 2019/3
_shelx_space_group_comment
;
The symmetry employed for this shelxl refinement is uniquely defined
by the following loop, which should always be used as a source of
symmetry information in preference to the above space-group names.
They are only intended as comments.
;
_shelx_estimated_absorpt_t_max 0.964
_shelx_estimated_absorpt_t_min 0.908
_olex2_refinement_description
;
1. Fixed Uiso
 At 1.2 times of:
  All C(H) groups, All C(H,H) groups
 At 1.5 times of:
  All C(H,H,H) groups
2. Uiso/Uaniso restraints and constraints
Uanis(C34) \\sim Ueq, Uanis(Cl2) \\sim Ueq: with sigma of 0.005 and sigma for
terminal atoms of 0.01
3.a Secondary CH2 refined with riding coordinates:
 C34(H34A,H34B)
3.b Aromatic/amide H refined with riding coordinates:
 C85(H85), C79(H79), C75(H75), C92(H92), C57(H57), C32(H32), C66(H66),
 C77(H77), C14(H14), C16(H16), C25(H25), C3(H3), C83(H83), C69(H69), C19(H19),
 C23(H23), C97(H97), C29(H29), C8(H8), C60(H60), C87(H87), C20(H20), C68(H68),
 C40(H40), C21(H21), C27(H27), C37(H37), C22(H22), C2(H2), C38(H38), C28(H28),
 C26(H26)
3.c Idealised Me refined as rotating group:
 C89(H89A,H89B,H89C), C71(H71A,H71B,H71C), C73(H73A,H73B,H73C), C72(H72A,H72B,
 H72C), C94(H94A,H94B,H94C), C88(H88A,H88B,H88C), C96(H96A,H96B,H96C), C63(H63A,
 H63B,H63C), C80(H80A,H80B,H80C), C81(H81A,H81B,H81C), C42(H42A,H42B,H42C),
 C65(H65A,H65B,H65C), C95(H95A,H95B,H95C), C44(H44A,H44B,H44C), C64(H64A,H64B,
 H64C), C43(H43A,H43B,H43C)
;
_olex2_submission_special_instructions 'No special instructions were received'

loop_
_space_group_symop_operation_xyz
'x, y, z'
'-x, y+1/2, -z'

loop_
_atom_site_label
_atom_site_type_symbol
_atom_site_fract_x
_atom_site_fract_y
_atom_site_fract_z
_atom_site_U_iso_or_equiv
_atom_site_adp_type
_atom_site_occupancy
_atom_site_site_symmetry_order
_atom_site_calc_flag
_atom_site_refinement_flags_posn
_atom_site_refinement_flags_adp
_atom_site_refinement_flags_occupancy
_atom_site_disorder_assembly
_atom_site_disorder_group
O48 O 0.6456(4) 0.4394(2) 0.5791(4) 0.0336(12) Uani 1 1 d . . . . .
O34 O 0.5522(4) 0.5984(2) 0.8075(4) 0.0423(14) Uani 1 1 d . . . . .
O55 O 0.8321(4) 0.4212(2) 0.6021(4) 0.0361(13) Uani 1 1 d . . . . .
O90 O 0.8862(5) 0.3152(2) 0.3092(4) 0.0488(16) Uani 1 1 d . . . . .
N10 N 0.8101(5) 0.5558(3) 0.3114(5) 0.0362(16) Uani 1 1 d . . . . .
N30 N 0.7112(5) 0.6861(3) 0.5688(4) 0.0328(15) Uani 1 1 d . . . . .
N17 N 0.7759(5) 0.8087(3) 0.2897(5) 0.0398(17) Uani 1 1 d . . . . .
C56 C 0.8657(6) 0.3643(4) 0.6618(5) 0.0333(18) Uani 1 1 d . . . . .
C54 C 0.8307(6) 0.4226(4) 0.5047(6) 0.0343(18) Uani 1 1 d . . . . .
C53 C 0.7985(6) 0.4866(4) 0.4562(6) 0.0325(18) Uani 1 1 d . . . . .
C85 C 0.9322(6) 0.5806(4) 0.0674(6) 0.0383(19) Uani 1 1 d . . . . .
H85 H 0.959906 0.587763 0.012300 0.046 Uiso 1 1 calc R U . . .
C91 C 0.9168(6) 0.2513(4) 0.3545(6) 0.0383(19) Uani 1 1 d . . . . .
C11 C 0.7867(6) 0.6191(4) 0.3515(5) 0.0325(18) Uani 1 1 d . . . . .
C35 C 0.5222(7) 0.5459(4) 0.8617(6) 0.0381(19) Uani 1 1 d . . . . .
C18 C 0.7829(6) 0.8741(3) 0.3413(6) 0.0341(19) Uani 1 1 d . . . . .
C33 C 0.5983(6) 0.5829(4) 0.7323(5) 0.0341(18) Uani 1 1 d . . . . .
C78 C 0.8147(7) 0.8419(4) 0.7157(6) 0.043(2) Uani 1 1 d . . . . .
C82 C 0.8514(6) 0.5603(3) 0.2258(5) 0.0319(18) Uani 1 1 d . . . . .
C70 C 0.6267(7) 0.1839(4) 0.5585(6) 0.040(2) Uani 1 1 d . . . . .
C79 C 0.8030(6) 0.7747(4) 0.6766(6) 0.0367(19) Uani 1 1 d . . . . .
H79 H 0.855973 0.742209 0.691322 0.044 Uiso 1 1 calc R U . . .
C50 C 0.6007(6) 0.5137(4) 0.6987(5) 0.0319(18) Uani 1 1 d . . . . .
C49 C 0.6455(6) 0.5048(4) 0.6197(5) 0.0308(17) Uani 1 1 d . . . . .
C76 C 0.6465(7) 0.8689(4) 0.6307(6) 0.044(2) Uani 1 1 d . . . . .
C31 C 0.6804(6) 0.6265(4) 0.6137(6) 0.0329(18) Uani 1 1 d . . . . .
C13 C 0.7366(6) 0.6835(4) 0.4784(5) 0.0318(17) Uani 1 1 d . . . . .
C75 C 0.6364(6) 0.8001(4) 0.5929(6) 0.0382(19) Uani 1 1 d . . . . .
H75 H 0.576236 0.785074 0.551542 0.046 Uiso 1 1 calc R U . . .
C12 C 0.7569(6) 0.6178(4) 0.4402(6) 0.0348(18) Uani 1 1 d . . . . .
C7 C 0.8634(7) 0.3711(4) 0.3624(6) 0.043(2) Uani 1 1 d . . . . .
C47 C 0.6110(6) 0.3805(3) 0.6178(6) 0.0335(18) Uani 1 1 d . . . . .
C93 C 0.9706(7) 0.0768(4) 0.2421(6) 0.043(2) Uani 1 1 d . . . . .
C92 C 0.9279(7) 0.2000(4) 0.2873(7) 0.044(2) Uani 1 1 d . . . . .
H92 H 0.914268 0.211101 0.219480 0.053 Uiso 1 1 calc R U . . .
C74 C 0.7153(6) 0.7549(4) 0.6168(5) 0.0337(18) Uani 1 1 d . . . . .
C57 C 0.8563(6) 0.3725(4) 0.7558(6) 0.0384(19) Uani 1 1 d . . . . .
H57 H 0.825802 0.413826 0.772969 0.046 Uiso 1 1 calc R U . . .
C32 C 0.6374(6) 0.6385(4) 0.6935(6) 0.0361(19) Uani 1 1 d . . . . .
H32 H 0.635640 0.684401 0.719810 0.043 Uiso 1 1 calc R U . . .
C84 C 0.9947(6) 0.5712(4) 0.1569(6) 0.039(2) Uani 1 1 d . . . . .
C4 C 0.9350(6) 0.2404(4) 0.4540(6) 0.0347(18) Uani 1 1 d . . . . .
C67 C 0.5992(6) 0.2538(4) 0.6004(6) 0.0377(19) Uani 1 1 d . . . . .
C66 C 0.6285(6) 0.3180(4) 0.5711(6) 0.0389(19) Uani 1 1 d . . . . .
H66 H 0.661071 0.319917 0.518574 0.047 Uiso 1 1 calc R U . . .
C6 C 0.8652(6) 0.3649(4) 0.4626(6) 0.0341(18) Uani 1 1 d . . . . .
C77 C 0.7352(7) 0.8878(4) 0.6916(6) 0.044(2) Uani 1 1 d . . . . .
H77 H 0.742211 0.934053 0.718092 0.053 Uiso 1 1 calc R U . . .
C14 C 0.7417(6) 0.7469(4) 0.4287(6) 0.0370(19) Uani 1 1 d . . . . .
H14 H 0.725753 0.790221 0.455028 0.044 Uiso 1 1 calc R U . . .
C16 C 0.7967(6) 0.6825(4) 0.3024(6) 0.0332(18) Uani 1 1 d . . . . .
H16 H 0.820994 0.682271 0.244454 0.040 Uiso 1 1 calc R U . . .
C9 C 0.8163(6) 0.4917(4) 0.3609(6) 0.038(2) Uani 1 1 d . . . . .
C25 C 0.6775(7) 0.7689(4) 0.1299(7) 0.050(2) Uani 1 1 d . . . . .
H25 H 0.636173 0.742222 0.161403 0.060 Uiso 1 1 calc R U . . .
C39 C 0.4602(8) 0.5251(5) 1.0073(7) 0.052(2) Uani 1 1 d . . . . .
C86 C 0.8313(7) 0.5802(4) 0.0527(6) 0.042(2) Uani 1 1 d . . . . .
C46 C 0.5643(7) 0.3816(4) 0.6954(6) 0.040(2) Uani 1 1 d . . . . .
C1 C 0.9587(6) 0.1330(4) 0.3182(6) 0.0372(19) Uani 1 1 d . . . . .
C24 C 0.7548(6) 0.8082(4) 0.1853(6) 0.041(2) Uani 1 1 d . . . . .
C3 C 0.9709(7) 0.1722(4) 0.4837(7) 0.050(2) Uani 1 1 d . . . . .
H3 H 0.988199 0.161530 0.551628 0.060 Uiso 1 1 calc R U . . .
C15 C 0.7704(6) 0.7450(4) 0.3404(6) 0.0367(19) Uani 1 1 d . . . . .
C83 C 0.9522(7) 0.5615(4) 0.2385(6) 0.039(2) Uani 1 1 d . . . . .
H83 H 0.993181 0.555940 0.302115 0.047 Uiso 1 1 calc R U . . .
C69 C 0.5307(7) 0.3156(4) 0.7202(6) 0.044(2) Uani 1 1 d . . . . .
H69 H 0.494003 0.313543 0.769442 0.053 Uiso 1 1 calc R U . . .
C51 C 0.6923(6) 0.5576(3) 0.5780(5) 0.0299(17) Uani 1 1 d . . . . .
C19 C 0.8527(7) 0.8823(4) 0.4263(6) 0.048(2) Uani 1 1 d . . . . .
H19 H 0.898417 0.845512 0.448537 0.058 Uiso 1 1 calc R U . . .
C23 C 0.7181(7) 0.9282(4) 0.3065(7) 0.052(2) Uani 1 1 d . . . . .
H23 H 0.669927 0.923051 0.246957 0.062 Uiso 1 1 calc R U . . .
C97 C 0.9401(7) 0.2639(4) 0.7983(6) 0.047(2) Uani 1 1 d . . . . .
H97 H 0.968194 0.229327 0.845286 0.056 Uiso 1 1 calc R U . . .
C61 C 0.9112(6) 0.3053(4) 0.6298(6) 0.0365(19) Uani 1 1 d . . . . .
C36 C 0.5240(7) 0.4743(4) 0.8392(6) 0.043(2) Uani 1 1 d . . . . .
C29 C 0.8099(8) 0.8509(4) 0.1374(7) 0.054(2) Uani 1 1 d . . . . .
H29 H 0.859980 0.880465 0.173846 0.065 Uiso 1 1 calc R U . . .
C8 C 0.8441(7) 0.4324(4) 0.3118(6) 0.043(2) Uani 1 1 d . . . . .
H8 H 0.848996 0.435470 0.245430 0.051 Uiso 1 1 calc R U . . .
C60 C 0.9488(7) 0.2567(4) 0.7046(6) 0.046(2) Uani 1 1 d . . . . .
H60 H 0.982166 0.216419 0.688408 0.055 Uiso 1 1 calc R U . . .
C87 C 0.7905(6) 0.5680(4) 0.1350(6) 0.0398(19) Uani 1 1 d . . . . .
H87 H 0.721272 0.565166 0.127182 0.048 Uiso 1 1 calc R U . . .
C20 C 0.8574(9) 0.9438(5) 0.4803(7) 0.060(3) Uani 1 1 d . . . . .
H20 H 0.904886 0.948492 0.540325 0.072 Uiso 1 1 calc R U . . .
C68 C 0.5487(7) 0.2546(4) 0.6764(7) 0.048(2) Uani 1 1 d . . . . .
H68 H 0.526502 0.211442 0.697734 0.057 Uiso 1 1 calc R U . . .
C40 C 0.4898(7) 0.5716(4) 0.9418(6) 0.047(2) Uani 1 1 d . . . . .
H40 H 0.487686 0.620896 0.952170 0.056 Uiso 1 1 calc R U . . .
C21 C 0.7939(9) 0.9975(5) 0.4471(8) 0.064(3) Uani 1 1 d . . . . .
H21 H 0.797485 1.039814 0.483870 0.076 Uiso 1 1 calc R U . . .
C27 C 0.7163(9) 0.8098(5) -0.0195(8) 0.068(3) Uani 1 1 d . . . . .
H27 H 0.703366 0.810436 -0.089024 0.082 Uiso 1 1 calc R U . . .
C58 C 0.8904(7) 0.3216(4) 0.8277(6) 0.045(2) Uani 1 1 d . . . . .
C37 C 0.4942(8) 0.4288(4) 0.9079(6) 0.050(2) Uani 1 1 d . . . . .
H37 H 0.494201 0.379359 0.897565 0.060 Uiso 1 1 calc R U . . .
C41 C 0.4285(9) 0.5543(5) 1.0969(8) 0.062(3) Uani 1 1 d . . . . .
C22 C 0.7248(9) 0.9907(5) 0.3608(9) 0.067(3) Uani 1 1 d . . . . .
H22 H 0.681135 1.028454 0.337722 0.080 Uiso 1 1 calc R U . . .
C89 C 1.1035(7) 0.5703(5) 0.1680(7) 0.052(2) Uani 1 1 d . . . . .
H89A H 1.135762 0.586945 0.233586 0.077 Uiso 1 1 calc R U . . .
H89B H 1.121163 0.601089 0.118662 0.077 Uiso 1 1 calc R U . . .
H89C H 1.125092 0.522150 0.159037 0.077 Uiso 1 1 calc R U . . .
C2 C 0.9815(7) 0.1212(4) 0.4178(7) 0.054(3) Uani 1 1 d . . . . .
H2 H 1.005298 0.076214 0.441596 0.064 Uiso 1 1 calc R U . . .
C38 C 0.4656(8) 0.4544(5) 0.9885(7) 0.059(3) Uani 1 1 d . . . . .
H38 H 0.448701 0.421878 1.033410 0.071 Uiso 1 1 calc R U . . .
C28 C 0.7910(9) 0.8500(5) 0.0363(7) 0.063(3) Uani 1 1 d . . . . .
H28 H 0.830562 0.877799 0.004116 0.075 Uiso 1 1 calc R U . . .
B52 B 0.7492(7) 0.5505(4) 0.4953(6) 0.0302(19) Uani 1 1 d . . . . .
C26 C 0.6612(9) 0.7689(5) 0.0289(7) 0.066(3) Uani 1 1 d . . . . .
H26 H 0.610698 0.739958 -0.008037 0.079 Uiso 1 1 calc R U . . .
C71 C 0.6543(10) 0.1936(4) 0.4614(8) 0.068(3) Uani 1 1 d . . . . .
H71A H 0.598369 0.213586 0.413906 0.103 Uiso 1 1 calc R U . . .
H71B H 0.671754 0.147985 0.437631 0.103 Uiso 1 1 calc R U . . .
H71C H 0.710574 0.225595 0.469643 0.103 Uiso 1 1 calc R U . . .
B45 B 0.5586(8) 0.4534(4) 0.7456(7) 0.037(2) Uani 1 1 d . . . . .
C62 C 0.8722(8) 0.3296(4) 0.9291(6) 0.052(2) Uani 1 1 d . . . . .
C73 C 0.7143(8) 0.1533(5) 0.6312(8) 0.063(3) Uani 1 1 d . . . . .
H73A H 0.771728 0.183683 0.634797 0.095 Uiso 1 1 calc R U . . .
H73B H 0.728637 0.106150 0.609821 0.095 Uiso 1 1 calc R U . . .
H73C H 0.699226 0.150325 0.696011 0.095 Uiso 1 1 calc R U . . .
C72 C 0.5416(8) 0.1320(4) 0.5448(8) 0.060(3) Uani 1 1 d . . . . .
H72A H 0.520238 0.127306 0.606344 0.089 Uiso 1 1 calc R U . . .
H72B H 0.563098 0.086035 0.525711 0.089 Uiso 1 1 calc R U . . .
H72C H 0.486803 0.149168 0.493419 0.089 Uiso 1 1 calc R U . . .
C94 C 0.9685(9) 0.0040(4) 0.2825(8) 0.062(3) Uani 1 1 d . . . . .
H94A H 1.021198 -0.000880 0.341686 0.093 Uiso 1 1 calc R U . . .
H94B H 0.978162 -0.030371 0.233505 0.093 Uiso 1 1 calc R U . . .
H94C H 0.904860 -0.004247 0.298805 0.093 Uiso 1 1 calc R U . . .
C88 C 0.7639(8) 0.5918(6) -0.0463(7) 0.069(3) Uani 1 1 d . . . . .
H88A H 0.755587 0.547458 -0.083008 0.103 Uiso 1 1 calc R U . . .
H88B H 0.792484 0.627196 -0.082350 0.103 Uiso 1 1 calc R U . . .
H88C H 0.699805 0.608154 -0.037996 0.103 Uiso 1 1 calc R U . . .
C96 C 1.0685(9) 0.0895(6) 0.2161(9) 0.076(3) Uani 1 1 d . . . . .
H96A H 1.072618 0.138648 0.196488 0.114 Uiso 1 1 calc R U . . .
H96B H 1.074512 0.058547 0.161842 0.114 Uiso 1 1 calc R U . . .
H96C H 1.121862 0.079393 0.273178 0.114 Uiso 1 1 calc R U . . .
B5 B 0.9075(7) 0.3000(4) 0.5197(7) 0.037(2) Uani 1 1 d . . . . .
C63 C 0.9184(10) 0.4004(5) 0.9745(7) 0.074(3) Uani 1 1 d . . . . .
H63A H 0.990257 0.397313 0.987335 0.111 Uiso 1 1 calc R U . . .
H63B H 0.898511 0.409334 1.036070 0.111 Uiso 1 1 calc R U . . .
H63C H 0.895487 0.438987 0.928612 0.111 Uiso 1 1 calc R U . . .
C80 C 0.9086(8) 0.8645(6) 0.7805(9) 0.072(3) Uani 1 1 d . . . . .
H80A H 0.949781 0.823218 0.802170 0.108 Uiso 1 1 calc R U . . .
H80B H 0.895271 0.888949 0.837636 0.108 Uiso 1 1 calc R U . . .
H80C H 0.942931 0.896407 0.744607 0.108 Uiso 1 1 calc R U . . .
C81 C 0.5661(8) 0.9220(5) 0.5996(8) 0.069(3) Uani 1 1 d . . . . .
H81A H 0.564783 0.937626 0.532682 0.104 Uiso 1 1 calc R U . . .
H81B H 0.578182 0.962396 0.644022 0.104 Uiso 1 1 calc R U . . .
H81C H 0.502790 0.900525 0.601545 0.104 Uiso 1 1 calc R U . . .
C42 C 0.3488(10) 0.5083(7) 1.1210(10) 0.091(4) Uani 1 1 d . . . . .
H42A H 0.329751 0.526719 1.179284 0.137 Uiso 1 1 calc R U . . .
H42B H 0.373533 0.460166 1.133716 0.137 Uiso 1 1 calc R U . . .
H42C H 0.291471 0.508222 1.065627 0.137 Uiso 1 1 calc R U . . .
C65 C 0.9211(13) 0.2712(6) 0.9970(8) 0.093(5) Uani 1 1 d . . . . .
H65A H 0.880895 0.228477 0.984272 0.139 Uiso 1 1 calc R U . . .
H65B H 0.927582 0.285719 1.065251 0.139 Uiso 1 1 calc R U . . .
H65C H 0.986443 0.261632 0.985351 0.139 Uiso 1 1 calc R U . . .
C95 C 0.8846(11) 0.0818(6) 0.1521(9) 0.098(5) Uani 1 1 d . . . . .
H95A H 0.822629 0.073876 0.172027 0.147 Uiso 1 1 calc R U . . .
H95B H 0.892443 0.046155 0.104055 0.147 Uiso 1 1 calc R U . . .
H95C H 0.883831 0.128707 0.122872 0.147 Uiso 1 1 calc R U . . .
C44 C 0.3886(16) 0.6290(7) 1.0819(11) 0.130(7) Uani 1 1 d . . . . .
H44A H 0.328134 0.629275 1.030189 0.194 Uiso 1 1 calc R U . . .
H44B H 0.437654 0.659516 1.062793 0.194 Uiso 1 1 calc R U . . .
H44C H 0.374459 0.646338 1.143036 0.194 Uiso 1 1 calc R U . . .
C64 C 0.7623(11) 0.3325(11) 0.9219(10) 0.122(6) Uani 1 1 d . . . . .
H64A H 0.732635 0.368040 0.873549 0.183 Uiso 1 1 calc R U . . .
H64B H 0.750087 0.344906 0.985931 0.183 Uiso 1 1 calc R U . . .
H64C H 0.733251 0.286421 0.901657 0.183 Uiso 1 1 calc R U . . .
C43 C 0.5184(13) 0.5518(13) 1.1797(11) 0.147(8) Uani 1 1 d . . . . .
H43A H 0.499959 0.563039 1.241389 0.221 Uiso 1 1 calc R U . . .
H43B H 0.566631 0.586269 1.167925 0.221 Uiso 1 1 calc R U . . .
H43C H 0.547190 0.504613 1.183904 0.221 Uiso 1 1 calc R U . . .
Cl1 Cl 0.4779(5) 0.8095(3) 0.7697(5) 0.165(2) Uani 1 1 d . . . . .
Cl2 Cl 0.3469(7) 0.7492(6) 0.8705(9) 0.278(5) Uani 1 1 d . U . . .
C34 C 0.367(2) 0.8051(17) 0.790(2) 0.226(13) Uani 1 1 d . U . . .
H34A H 0.349907 0.852395 0.810625 0.271 Uiso 1 1 calc R U . . .
H34B H 0.320776 0.794296 0.727221 0.271 Uiso 1 1 calc R U . . .

loop_
_atom_site_aniso_label
_atom_site_aniso_U_11
_atom_site_aniso_U_22
_atom_site_aniso_U_33
_atom_site_aniso_U_23
_atom_site_aniso_U_13
_atom_site_aniso_U_12
O48 0.043(4) 0.024(2) 0.038(3) 0.000(2) 0.019(3) -0.002(2)
O34 0.059(4) 0.028(3) 0.049(3) -0.001(2) 0.030(3) -0.001(2)
O55 0.047(4) 0.026(2) 0.038(3) 0.004(2) 0.013(3) 0.005(2)
O90 0.086(5) 0.022(3) 0.046(3) 0.004(2) 0.030(3) 0.012(3)
N10 0.055(5) 0.021(3) 0.039(4) 0.003(3) 0.023(3) 0.003(3)
N30 0.049(4) 0.020(3) 0.034(3) -0.004(3) 0.018(3) 0.001(3)
N17 0.065(5) 0.023(3) 0.034(4) 0.002(3) 0.018(3) 0.001(3)
C56 0.042(5) 0.027(4) 0.031(4) 0.009(3) 0.007(3) 0.001(3)
C54 0.037(5) 0.027(4) 0.040(5) 0.003(3) 0.011(4) 0.001(3)
C53 0.040(5) 0.024(4) 0.037(4) 0.003(3) 0.017(4) 0.000(3)
C85 0.040(6) 0.036(4) 0.044(5) 0.005(3) 0.021(4) 0.005(4)
C91 0.044(5) 0.027(4) 0.051(5) 0.003(4) 0.025(4) 0.011(4)
C11 0.044(5) 0.026(4) 0.031(4) -0.001(3) 0.016(4) -0.001(3)
C35 0.047(6) 0.034(4) 0.038(4) -0.006(3) 0.021(4) -0.008(4)
C18 0.047(6) 0.019(3) 0.044(5) 0.003(3) 0.027(4) 0.007(3)
C33 0.047(5) 0.032(4) 0.027(4) -0.004(3) 0.015(4) 0.001(4)
C78 0.052(6) 0.041(4) 0.038(4) -0.002(4) 0.013(4) 0.002(4)
C82 0.038(6) 0.025(4) 0.035(4) 0.005(3) 0.015(4) 0.003(3)
C70 0.048(6) 0.029(4) 0.043(5) 0.000(3) 0.012(4) -0.003(4)
C79 0.042(5) 0.028(4) 0.042(4) -0.001(3) 0.013(4) 0.005(3)
C50 0.034(5) 0.029(4) 0.034(4) -0.001(3) 0.009(3) 0.002(3)
C49 0.031(5) 0.029(4) 0.035(4) -0.008(3) 0.011(3) 0.004(3)
C76 0.051(6) 0.032(4) 0.048(5) -0.005(4) 0.009(4) 0.009(4)
C31 0.033(5) 0.029(4) 0.038(4) 0.001(3) 0.009(4) 0.002(3)
C13 0.031(5) 0.026(4) 0.039(4) 0.001(3) 0.010(3) 0.003(3)
C75 0.042(5) 0.025(4) 0.047(5) -0.004(3) 0.011(4) 0.003(3)
C12 0.036(5) 0.029(4) 0.041(5) -0.002(3) 0.013(4) 0.000(3)
C7 0.053(6) 0.025(4) 0.055(5) 0.004(4) 0.023(4) 0.006(4)
C47 0.043(5) 0.019(4) 0.042(4) 0.001(3) 0.016(4) -0.005(3)
C93 0.045(6) 0.032(4) 0.053(5) -0.006(4) 0.015(4) 0.000(4)
C92 0.054(6) 0.034(4) 0.049(5) 0.001(4) 0.022(4) -0.004(4)
C74 0.047(5) 0.024(4) 0.034(4) 0.004(3) 0.020(4) -0.002(4)
C57 0.041(5) 0.027(4) 0.047(5) 0.006(3) 0.007(4) -0.001(3)
C32 0.049(6) 0.023(4) 0.040(4) -0.005(3) 0.019(4) 0.001(3)
C84 0.044(6) 0.024(4) 0.053(5) -0.001(3) 0.021(4) 0.001(3)
C4 0.032(5) 0.023(4) 0.051(5) 0.003(3) 0.012(4) 0.000(3)
C67 0.040(5) 0.025(4) 0.047(5) 0.000(3) 0.008(4) -0.003(3)
C66 0.036(5) 0.036(4) 0.046(5) 0.005(4) 0.012(4) -0.001(4)
C6 0.038(5) 0.027(4) 0.040(4) 0.001(3) 0.014(4) 0.004(3)
C77 0.059(7) 0.027(4) 0.049(5) -0.010(4) 0.020(5) -0.002(4)
C14 0.049(5) 0.027(4) 0.037(4) 0.001(3) 0.013(4) 0.001(4)
C16 0.034(5) 0.029(4) 0.041(4) -0.001(3) 0.017(4) 0.000(3)
C9 0.042(5) 0.026(4) 0.044(5) 0.005(3) 0.009(4) 0.002(3)
C25 0.058(7) 0.037(4) 0.056(6) 0.007(4) 0.015(5) 0.003(4)
C39 0.063(7) 0.049(5) 0.051(5) -0.010(4) 0.029(5) -0.013(4)
C86 0.058(7) 0.040(4) 0.032(4) 0.001(3) 0.018(4) 0.007(4)
C46 0.049(6) 0.035(4) 0.042(4) 0.003(3) 0.023(4) -0.008(4)
C1 0.036(5) 0.026(4) 0.052(5) -0.003(3) 0.015(4) 0.006(3)
C24 0.046(6) 0.028(4) 0.054(5) 0.003(4) 0.020(4) 0.009(4)
C3 0.056(6) 0.039(5) 0.052(5) 0.001(4) 0.006(4) 0.013(4)
C15 0.046(5) 0.022(4) 0.044(5) 0.008(3) 0.013(4) -0.001(3)
C83 0.061(7) 0.025(4) 0.031(4) -0.005(3) 0.011(4) 0.006(4)
C69 0.057(6) 0.034(4) 0.050(5) -0.004(4) 0.033(4) -0.011(4)
C51 0.030(5) 0.023(4) 0.040(4) -0.001(3) 0.013(3) -0.001(3)
C19 0.066(7) 0.030(4) 0.053(5) 0.007(4) 0.022(5) -0.002(4)
C23 0.054(7) 0.042(5) 0.063(6) -0.008(4) 0.023(5) 0.005(4)
C97 0.057(6) 0.029(4) 0.048(5) 0.005(4) -0.002(4) -0.001(4)
C61 0.032(5) 0.022(3) 0.056(5) 0.003(3) 0.009(4) -0.002(3)
C36 0.047(6) 0.038(4) 0.050(5) -0.003(4) 0.022(4) -0.008(4)
C29 0.078(8) 0.036(4) 0.054(6) 0.007(4) 0.026(5) -0.010(4)
C8 0.065(6) 0.028(4) 0.042(5) 0.005(3) 0.025(4) 0.006(4)
C60 0.049(6) 0.039(4) 0.046(5) 0.002(4) 0.004(4) 0.000(4)
C87 0.038(5) 0.035(4) 0.047(5) -0.005(4) 0.013(4) 0.000(3)
C20 0.082(8) 0.053(6) 0.052(5) -0.009(4) 0.030(6) -0.013(5)
C68 0.056(6) 0.030(4) 0.062(6) -0.001(4) 0.026(5) -0.011(4)
C40 0.064(7) 0.040(4) 0.043(5) -0.006(4) 0.026(4) -0.008(4)
C21 0.088(9) 0.034(5) 0.079(8) -0.018(5) 0.041(7) -0.001(5)
C27 0.096(9) 0.056(6) 0.050(6) 0.003(5) 0.011(6) 0.016(6)
C58 0.052(6) 0.040(4) 0.042(5) 0.004(4) 0.006(4) -0.010(4)
C37 0.076(7) 0.035(4) 0.049(5) -0.001(4) 0.034(5) -0.020(4)
C41 0.084(8) 0.051(5) 0.069(7) -0.014(5) 0.053(6) -0.016(5)
C22 0.077(8) 0.033(5) 0.098(9) -0.005(5) 0.035(7) 0.014(5)
C89 0.040(6) 0.047(5) 0.071(6) -0.004(4) 0.019(5) 0.001(4)
C2 0.070(7) 0.031(4) 0.056(6) 0.002(4) 0.006(5) 0.020(4)
C38 0.083(8) 0.050(5) 0.056(6) -0.004(4) 0.039(6) -0.016(5)
C28 0.075(8) 0.064(6) 0.057(6) 0.015(5) 0.033(6) 0.006(5)
B52 0.035(6) 0.022(4) 0.036(5) 0.001(3) 0.012(4) 0.000(4)
C26 0.097(9) 0.040(5) 0.052(6) -0.001(4) -0.003(6) 0.015(5)
C71 0.119(10) 0.027(4) 0.075(7) -0.010(4) 0.054(7) 0.004(5)
B45 0.047(6) 0.034(5) 0.034(5) 0.001(4) 0.016(4) -0.002(4)
C62 0.061(7) 0.049(5) 0.043(5) 0.006(4) 0.007(4) -0.007(4)
C73 0.064(7) 0.054(5) 0.067(6) -0.009(5) 0.006(5) 0.016(5)
C72 0.067(7) 0.029(4) 0.081(7) -0.013(4) 0.014(6) -0.010(4)
C94 0.098(9) 0.028(4) 0.072(7) -0.002(4) 0.043(6) 0.006(5)
C88 0.065(8) 0.100(8) 0.047(6) 0.014(5) 0.022(5) 0.016(6)
C96 0.087(9) 0.068(7) 0.088(8) -0.031(6) 0.050(7) -0.013(6)
B5 0.029(6) 0.026(4) 0.054(6) 0.002(4) 0.010(4) -0.003(4)
C63 0.129(11) 0.054(6) 0.038(5) -0.001(4) 0.018(6) 0.008(6)
C80 0.060(7) 0.061(6) 0.094(8) -0.025(6) 0.012(6) 0.002(5)
C81 0.066(8) 0.052(6) 0.084(7) -0.025(5) 0.004(6) 0.019(5)
C42 0.104(11) 0.090(8) 0.104(10) -0.018(7) 0.075(9) -0.024(8)
C65 0.176(15) 0.056(6) 0.048(6) 0.012(5) 0.030(8) 0.015(7)
C95 0.129(12) 0.057(7) 0.083(8) -0.029(6) -0.025(8) 0.033(7)
C44 0.25(2) 0.071(8) 0.111(11) 0.015(8) 0.133(14) 0.032(10)
C64 0.080(11) 0.23(2) 0.066(8) 0.014(10) 0.032(7) -0.028(11)
C43 0.104(13) 0.26(2) 0.079(9) -0.078(13) 0.031(9) -0.006(14)
Cl1 0.169(5) 0.178(5) 0.161(5) -0.018(4) 0.065(4) -0.033(4)
Cl2 0.216(7) 0.308(9) 0.330(9) 0.149(8) 0.102(7) 0.045(7)
C34 0.219(14) 0.235(14) 0.227(14) 0.016(7) 0.059(7) -0.007(7)

loop_
_atom_type_symbol
_atom_type_description
_atom_type_scat_dispersion_real
_atom_type_scat_dispersion_imag
_atom_type_scat_source
C C 0.0181 0.0091 'International Tables Vol C Tables 4.2.6.8 and 6.1.1.4'
H H 0.0000 0.0000 'International Tables Vol C Tables 4.2.6.8 and 6.1.1.4'
B B 0.0090 0.0039 'International Tables Vol C Tables 4.2.6.8 and 6.1.1.4'
Cl Cl 0.3639 0.7018 'International Tables Vol C Tables 4.2.6.8 and 6.1.1.4'
N N 0.0311 0.0180 'International Tables Vol C Tables 4.2.6.8 and 6.1.1.4'
O O 0.0492 0.0322 'International Tables Vol C Tables 4.2.6.8 and 6.1.1.4'

loop_
_geom_angle_atom_site_label_1
_geom_angle_atom_site_label_2
_geom_angle_atom_site_label_3
_geom_angle
_geom_angle_site_symmetry_1
_geom_angle_site_symmetry_3
_geom_angle_publ_flag
C49 O48 C47 122.7(5) . . ?
C35 O34 C33 121.2(5) . . ?
C54 O55 C56 123.2(5) . . ?
C7 O90 C91 120.8(6) . . ?
C11 N10 C82 117.1(5) . . ?
C9 N10 C11 123.0(6) . . ?
C9 N10 C82 118.2(6) . . ?
C31 N30 C74 119.7(6) . . ?
C13 N30 C31 123.0(6) . . ?
C13 N30 C74 117.3(5) . . ?
C24 N17 C18 120.0(6) . . ?
C15 N17 C18 119.6(6) . . ?
C15 N17 C24 119.1(6) . . ?
O55 C56 C61 123.0(6) . . ?
C57 C56 O55 113.6(6) . . ?
C57 C56 C61 123.2(7) . . ?
O55 C54 C53 115.4(6) . . ?
O55 C54 C6 119.1(6) . . ?
C6 C54 C53 125.4(7) . . ?
C54 C53 C9 114.1(7) . . ?
C54 C53 B52 128.2(7) . . ?
C9 C53 B52 117.7(6) . . ?
C84 C85 H85 118.2 . . ?
C84 C85 C86 123.7(7) . . ?
C86 C85 H85 118.2 . . ?
C92 C91 O90 111.9(7) . . ?
C4 C91 O90 124.1(7) . . ?
C4 C91 C92 124.0(7) . . ?
N10 C11 C12 119.1(6) . . ?
N10 C11 C16 118.7(6) . . ?
C12 C11 C16 122.1(6) . . ?
O34 C35 C36 123.9(7) . . ?
O34 C35 C40 112.8(6) . . ?
C40 C35 C36 123.3(7) . . ?
C19 C18 N17 119.5(7) . . ?
C19 C18 C23 120.3(7) . . ?
C23 C18 N17 120.2(8) . . ?
O34 C33 C50 120.4(6) . . ?
C32 C33 O34 116.0(6) . . ?
C32 C33 C50 123.6(7) . . ?
C79 C78 C77 117.8(8) . . ?
C79 C78 C80 121.3(8) . . ?
C77 C78 C80 120.9(8) . . ?
C83 C82 N10 118.8(7) . . ?
C87 C82 N10 119.8(7) . . ?
C87 C82 C83 121.2(7) . . ?
C71 C70 C67 112.1(6) . . ?
C71 C70 C73 108.7(9) . . ?
C71 C70 C72 108.6(8) . . ?
C73 C70 C67 107.9(7) . . ?
C73 C70 C72 108.9(8) . . ?
C72 C70 C67 110.6(7) . . ?
C78 C79 H79 119.9 . . ?
C74 C79 C78 120.3(8) . . ?
C74 C79 H79 119.9 . . ?
C33 C50 C49 115.4(7) . . ?
C33 C50 B45 121.8(7) . . ?
C49 C50 B45 122.8(6) . . ?
O48 C49 C50 118.9(6) . . ?
O48 C49 C51 115.7(6) . . ?
C51 C49 C50 125.4(6) . . ?
C75 C76 C81 120.8(8) . . ?
C77 C76 C75 118.3(7) . . ?
C77 C76 C81 120.8(7) . . ?
N30 C31 C51 120.6(6) . . ?
C32 C31 N30 117.1(6) . . ?
C32 C31 C51 122.3(6) . . ?
N30 C13 C12 119.5(6) . . ?
N30 C13 C14 118.3(6) . . ?
C14 C13 C12 122.3(7) . . ?
C76 C75 H75 120.6 . . ?
C74 C75 C76 118.8(8) . . ?
C74 C75 H75 120.6 . . ?
C11 C12 C13 116.6(7) . . ?
C11 C12 B52 122.6(7) . . ?
C13 C12 B52 120.7(6) . . ?
O90 C7 C6 121.6(6) . . ?
C8 C7 O90 114.9(7) . . ?
C8 C7 C6 123.4(7) . . ?
O48 C47 C66 112.9(6) . . ?
O48 C47 C46 124.4(6) . . ?
C46 C47 C66 122.7(7) . . ?
C94 C93 C1 111.3(7) . . ?
C94 C93 C96 109.5(9) . . ?
C94 C93 C95 106.9(8) . . ?
C96 C93 C1 107.5(7) . . ?
C96 C93 C95 111.9(10) . . ?
C95 C93 C1 109.7(7) . . ?
C91 C92 H92 119.7 . . ?
C1 C92 C91 120.6(8) . . ?
C1 C92 H92 119.7 . . ?
C79 C74 N30 117.5(7) . . ?
C79 C74 C75 122.1(7) . . ?
C75 C74 N30 119.9(7) . . ?
C56 C57 H57 119.2 . . ?
C56 C57 C58 121.7(7) . . ?
C58 C57 H57 119.2 . . ?
C33 C32 C31 118.5(6) . . ?
C33 C32 H32 120.8 . . ?
C31 C32 H32 120.8 . . ?
C85 C84 C83 117.4(8) . . ?
C85 C84 C89 121.3(8) . . ?
C83 C84 C89 121.3(8) . . ?
C91 C4 C3 114.0(7) . . ?
C91 C4 B5 118.4(6) . . ?
C3 C4 B5 127.4(8) . . ?
C66 C67 C70 122.2(7) . . ?
C66 C67 C68 116.8(7) . . ?
C68 C67 C70 120.8(6) . . ?
C47 C66 H66 119.5 . . ?
C67 C66 C47 120.9(7) . . ?
C67 C66 H66 119.5 . . ?
C54 C6 C7 115.6(7) . . ?
C54 C6 B5 123.5(7) . . ?
C7 C6 B5 120.9(7) . . ?
C78 C77 H77 118.7 . . ?
C76 C77 C78 122.6(7) . . ?
C76 C77 H77 118.7 . . ?
C13 C14 H14 120.7 . . ?
C15 C14 C13 118.7(7) . . ?
C15 C14 H14 120.7 . . ?
C11 C16 H16 120.6 . . ?
C15 C16 C11 118.8(7) . . ?
C15 C16 H16 120.6 . . ?
N10 C9 C53 121.7(7) . . ?
N10 C9 C8 116.4(7) . . ?
C53 C9 C8 121.9(6) . . ?
C24 C25 H25 120.1 . . ?
C26 C25 H25 120.1 . . ?
C26 C25 C24 119.8(9) . . ?
C40 C39 C41 119.6(7) . . ?
C38 C39 C40 116.9(8) . . ?
C38 C39 C41 123.5(8) . . ?
C85 C86 C87 117.8(7) . . ?
C85 C86 C88 122.8(8) . . ?
C87 C86 C88 119.4(8) . . ?
C47 C46 C69 114.9(7) . . ?
C47 C46 B45 116.9(7) . . ?
C69 C46 B45 128.2(7) . . ?
C92 C1 C93 119.7(7) . . ?
C2 C1 C93 123.4(7) . . ?
C2 C1 C92 116.8(7) . . ?
C25 C24 N17 121.9(7) . . ?
C29 C24 N17 118.9(8) . . ?
C29 C24 C25 119.1(8) . . ?
C4 C3 H3 118.8 . . ?
C2 C3 C4 122.3(8) . . ?
C2 C3 H3 118.8 . . ?
C14 C15 N17 119.1(6) . . ?
C16 C15 N17 119.5(7) . . ?
C16 C15 C14 121.4(6) . . ?
C82 C83 C84 120.1(7) . . ?
C82 C83 H83 119.9 . . ?
C84 C83 H83 119.9 . . ?
C46 C69 H69 118.7 . . ?
C68 C69 C46 122.7(7) . . ?
C68 C69 H69 118.7 . . ?
C49 C51 C31 114.2(6) . . ?
C49 C51 B52 128.1(6) . . ?
C31 C51 B52 117.6(6) . . ?
C18 C19 H19 119.8 . . ?
C18 C19 C20 120.5(9) . . ?
C20 C19 H19 119.8 . . ?
C18 C23 H23 120.7 . . ?
C18 C23 C22 118.7(10) . . ?
C22 C23 H23 120.7 . . ?
C60 C97 H97 119.2 . . ?
C60 C97 C58 121.5(8) . . ?
C58 C97 H97 119.2 . . ?
C56 C61 B5 117.3(7) . . ?
C60 C61 C56 113.8(7) . . ?
C60 C61 B5 128.8(7) . . ?
C35 C36 C37 114.6(7) . . ?
C35 C36 B45 117.7(7) . . ?
C37 C36 B45 127.7(7) . . ?
C24 C29 H29 120.3 . . ?
C28 C29 C24 119.3(9) . . ?
C28 C29 H29 120.3 . . ?
C7 C8 C9 118.1(7) . . ?
C7 C8 H8 121.0 . . ?
C9 C8 H8 121.0 . . ?
C97 C60 C61 123.7(8) . . ?
C97 C60 H60 118.1 . . ?
C61 C60 H60 118.1 . . ?
C82 C87 C86 119.7(8) . . ?
C82 C87 H87 120.2 . . ?
C86 C87 H87 120.2 . . ?
C19 C20 H20 120.0 . . ?
C21 C20 C19 120.0(10) . . ?
C21 C20 H20 120.0 . . ?
C67 C68 H68 119.1 . . ?
C69 C68 C67 121.9(7) . . ?
C69 C68 H68 119.1 . . ?
C35 C40 C39 120.4(7) . . ?
C35 C40 H40 119.8 . . ?
C39 C40 H40 119.8 . . ?
C20 C21 H21 119.9 . . ?
C20 C21 C22 120.1(9) . . ?
C22 C21 H21 119.9 . . ?
C28 C27 H27 121.1 . . ?
C26 C27 H27 121.1 . . ?
C26 C27 C28 117.8(9) . . ?
C57 C58 C97 115.9(8) . . ?
C57 C58 C62 120.4(8) . . ?
C97 C58 C62 123.7(7) . . ?
C36 C37 H37 119.2 . . ?
C38 C37 C36 121.7(8) . . ?
C38 C37 H37 119.2 . . ?
C42 C41 C39 109.9(8) . . ?
C42 C41 C44 107.8(11) . . ?
C44 C41 C39 113.0(9) . . ?
C43 C41 C39 106.0(10) . . ?
C43 C41 C42 109.6(12) . . ?
C43 C41 C44 110.5(13) . . ?
C23 C22 H22 119.8 . . ?
C21 C22 C23 120.4(9) . . ?
C21 C22 H22 119.8 . . ?
C84 C89 H89A 109.5 . . ?
C84 C89 H89B 109.5 . . ?
C84 C89 H89C 109.5 . . ?
H89A C89 H89B 109.5 . . ?
H89A C89 H89C 109.5 . . ?
H89B C89 H89C 109.5 . . ?
C1 C2 H2 118.9 . . ?
C3 C2 C1 122.2(7) . . ?
C3 C2 H2 118.9 . . ?
C39 C38 C37 123.0(9) . . ?
C39 C38 H38 118.5 . . ?
C37 C38 H38 118.5 . . ?
C29 C28 H28 119.0 . . ?
C27 C28 C29 122.1(10) . . ?
C27 C28 H28 119.0 . . ?
C12 B52 C53 113.1(7) . . ?
C12 B52 C51 114.5(6) . . ?
C51 B52 C53 132.4(6) . . ?
C25 C26 H26 119.2 . . ?
C27 C26 C25 121.7(10) . . ?
C27 C26 H26 119.2 . . ?
C70 C71 H71A 109.5 . . ?
C70 C71 H71B 109.5 . . ?
C70 C71 H71C 109.5 . . ?
H71A C71 H71B 109.5 . . ?
H71A C71 H71C 109.5 . . ?
H71B C71 H71C 109.5 . . ?
C50 B45 C46 114.0(7) . . ?
C50 B45 C36 113.7(7) . . ?
C46 B45 C36 132.1(7) . . ?
C58 C62 C63 109.1(7) . . ?
C58 C62 C65 111.6(9) . . ?
C58 C62 C64 109.1(9) . . ?
C65 C62 C63 106.8(8) . . ?
C64 C62 C63 108.3(11) . . ?
C64 C62 C65 111.8(11) . . ?
C70 C73 H73A 109.5 . . ?
C70 C73 H73B 109.5 . . ?
C70 C73 H73C 109.5 . . ?
H73A C73 H73B 109.5 . . ?
H73A C73 H73C 109.5 . . ?
H73B C73 H73C 109.5 . . ?
C70 C72 H72A 109.5 . . ?
C70 C72 H72B 109.5 . . ?
C70 C72 H72C 109.5 . . ?
H72A C72 H72B 109.5 . . ?
H72A C72 H72C 109.5 . . ?
H72B C72 H72C 109.5 . . ?
C93 C94 H94A 109.5 . . ?
C93 C94 H94B 109.5 . . ?
C93 C94 H94C 109.5 . . ?
H94A C94 H94B 109.5 . . ?
H94A C94 H94C 109.5 . . ?
H94B C94 H94C 109.5 . . ?
C86 C88 H88A 109.5 . . ?
C86 C88 H88B 109.5 . . ?
C86 C88 H88C 109.5 . . ?
H88A C88 H88B 109.5 . . ?
H88A C88 H88C 109.5 . . ?
H88B C88 H88C 109.5 . . ?
C93 C96 H96A 109.5 . . ?
C93 C96 H96B 109.5 . . ?
C93 C96 H96C 109.5 . . ?
H96A C96 H96B 109.5 . . ?
H96A C96 H96C 109.5 . . ?
H96B C96 H96C 109.5 . . ?
C6 B5 C4 113.4(7) . . ?
C6 B5 C61 113.4(7) . . ?
C61 B5 C4 133.2(7) . . ?
C62 C63 H63A 109.5 . . ?
C62 C63 H63B 109.5 . . ?
C62 C63 H63C 109.5 . . ?
H63A C63 H63B 109.5 . . ?
H63A C63 H63C 109.5 . . ?
H63B C63 H63C 109.5 . . ?
C78 C80 H80A 109.5 . . ?
C78 C80 H80B 109.5 . . ?
C78 C80 H80C 109.5 . . ?
H80A C80 H80B 109.5 . . ?
H80A C80 H80C 109.5 . . ?
H80B C80 H80C 109.5 . . ?
C76 C81 H81A 109.5 . . ?
C76 C81 H81B 109.5 . . ?
C76 C81 H81C 109.5 . . ?
H81A C81 H81B 109.5 . . ?
H81A C81 H81C 109.5 . . ?
H81B C81 H81C 109.5 . . ?
C41 C42 H42A 109.5 . . ?
C41 C42 H42B 109.5 . . ?
C41 C42 H42C 109.5 . . ?
H42A C42 H42B 109.5 . . ?
H42A C42 H42C 109.5 . . ?
H42B C42 H42C 109.5 . . ?
C62 C65 H65A 109.5 . . ?
C62 C65 H65B 109.5 . . ?
C62 C65 H65C 109.5 . . ?
H65A C65 H65B 109.5 . . ?
H65A C65 H65C 109.5 . . ?
H65B C65 H65C 109.5 . . ?
C93 C95 H95A 109.5 . . ?
C93 C95 H95B 109.5 . . ?
C93 C95 H95C 109.5 . . ?
H95A C95 H95B 109.5 . . ?
H95A C95 H95C 109.5 . . ?
H95B C95 H95C 109.5 . . ?
C41 C44 H44A 109.5 . . ?
C41 C44 H44B 109.5 . . ?
C41 C44 H44C 109.5 . . ?
H44A C44 H44B 109.5 . . ?
H44A C44 H44C 109.5 . . ?
H44B C44 H44C 109.5 . . ?
C62 C64 H64A 109.5 . . ?
C62 C64 H64B 109.5 . . ?
C62 C64 H64C 109.5 . . ?
H64A C64 H64B 109.5 . . ?
H64A C64 H64C 109.5 . . ?
H64B C64 H64C 109.5 . . ?
C41 C43 H43A 109.5 . . ?
C41 C43 H43B 109.5 . . ?
C41 C43 H43C 109.5 . . ?
H43A C43 H43B 109.5 . . ?
H43A C43 H43C 109.5 . . ?
H43B C43 H43C 109.5 . . ?
Cl1 C34 H34A 107.7 . . ?
Cl1 C34 H34B 107.7 . . ?
Cl2 C34 Cl1 118(2) . . ?
Cl2 C34 H34A 107.7 . . ?
Cl2 C34 H34B 107.7 . . ?
H34A C34 H34B 107.1 . . ?

loop_
_geom_bond_atom_site_label_1
_geom_bond_atom_site_label_2
_geom_bond_distance
_geom_bond_site_symmetry_2
_geom_bond_publ_flag
O48 C49 1.367(8) . ?
O48 C47 1.380(8) . ?
O34 C35 1.376(9) . ?
O34 C33 1.387(9) . ?
O55 C56 1.383(8) . ?
O55 C54 1.361(9) . ?
O90 C91 1.392(9) . ?
O90 C7 1.376(9) . ?
N10 C11 1.399(9) . ?
N10 C82 1.448(10) . ?
N10 C9 1.394(9) . ?
N30 C31 1.411(9) . ?
N30 C13 1.393(10) . ?
N30 C74 1.467(9) . ?
N17 C18 1.431(9) . ?
N17 C24 1.426(10) . ?
N17 C15 1.416(9) . ?
C56 C57 1.364(11) . ?
C56 C61 1.410(11) . ?
C54 C53 1.415(10) . ?
C54 C6 1.385(10) . ?
C53 C9 1.417(11) . ?
C53 B52 1.557(11) . ?
C85 H85 0.9500 . ?
C85 C84 1.367(12) . ?
C85 C86 1.376(12) . ?
C91 C92 1.389(11) . ?
C91 C4 1.376(11) . ?
C11 C12 1.399(10) . ?
C11 C16 1.410(10) . ?
C35 C36 1.398(11) . ?
C35 C40 1.392(11) . ?
C18 C19 1.365(12) . ?
C18 C23 1.383(12) . ?
C33 C50 1.400(10) . ?
C33 C32 1.358(11) . ?
C78 C79 1.385(11) . ?
C78 C77 1.392(13) . ?
C78 C80 1.479(14) . ?
C82 C83 1.378(12) . ?
C82 C87 1.368(11) . ?
C70 C67 1.537(11) . ?
C70 C71 1.508(13) . ?
C70 C73 1.519(13) . ?
C70 C72 1.522(12) . ?
C79 H79 0.9500 . ?
C79 C74 1.370(12) . ?
C50 C49 1.402(10) . ?
C50 B45 1.506(12) . ?
C49 C51 1.397(10) . ?
C76 C75 1.406(11) . ?
C76 C77 1.382(13) . ?
C76 C81 1.499(13) . ?
C31 C32 1.404(11) . ?
C31 C51 1.425(10) . ?
C13 C12 1.412(10) . ?
C13 C14 1.402(10) . ?
C75 H75 0.9500 . ?
C75 C74 1.377(11) . ?
C12 B52 1.512(11) . ?
C7 C6 1.404(12) . ?
C7 C8 1.360(11) . ?
C47 C66 1.405(11) . ?
C47 C46 1.391(11) . ?
C93 C1 1.546(11) . ?
C93 C94 1.497(12) . ?
C93 C96 1.513(14) . ?
C93 C95 1.533(14) . ?
C92 H92 0.9500 . ?
C92 C1 1.382(11) . ?
C57 H57 0.9500 . ?
C57 C58 1.400(11) . ?
C32 H32 0.9500 . ?
C84 C83 1.416(11) . ?
C84 C89 1.493(13) . ?
C4 C3 1.417(11) . ?
C4 B5 1.562(12) . ?
C67 C66 1.380(11) . ?
C67 C68 1.404(12) . ?
C66 H66 0.9500 . ?
C6 B5 1.516(11) . ?
C77 H77 0.9500 . ?
C14 H14 0.9500 . ?
C14 C15 1.387(11) . ?
C16 H16 0.9500 . ?
C16 C15 1.386(11) . ?
C9 C8 1.421(11) . ?
C25 H25 0.9500 . ?
C25 C24 1.395(13) . ?
C25 C26 1.381(14) . ?
C39 C40 1.403(12) . ?
C39 C41 1.528(13) . ?
C39 C38 1.375(12) . ?
C86 C87 1.418(11) . ?
C86 C88 1.505(13) . ?
C46 C69 1.411(11) . ?
C46 B45 1.546(12) . ?
C1 C2 1.379(12) . ?
C24 C29 1.393(12) . ?
C3 H3 0.9500 . ?
C3 C2 1.370(12) . ?
C83 H83 0.9500 . ?
C69 H69 0.9500 . ?
C69 C68 1.361(11) . ?
C51 B52 1.554(12) . ?
C19 H19 0.9500 . ?
C19 C20 1.386(12) . ?
C23 H23 0.9500 . ?
C23 C22 1.403(13) . ?
C97 H97 0.9500 . ?
C97 C60 1.354(12) . ?
C97 C58 1.410(12) . ?
C61 C60 1.407(11) . ?
C61 B5 1.536(13) . ?
C36 C37 1.426(12) . ?
C36 B45 1.551(13) . ?
C29 H29 0.9500 . ?
C29 C28 1.382(14) . ?
C8 H8 0.9500 . ?
C60 H60 0.9500 . ?
C87 H87 0.9500 . ?
C20 H20 0.9500 . ?
C20 C21 1.364(15) . ?
C68 H68 0.9500 . ?
C40 H40 0.9500 . ?
C21 H21 0.9500 . ?
C21 C22 1.371(15) . ?
C27 H27 0.9500 . ?
C27 C28 1.383(15) . ?
C27 C26 1.377(16) . ?
C58 C62 1.508(13) . ?
C37 H37 0.9500 . ?
C37 C38 1.372(13) . ?
C41 C42 1.514(14) . ?
C41 C44 1.522(17) . ?
C41 C43 1.51(2) . ?
C22 H22 0.9500 . ?
C89 H89A 0.9800 . ?
C89 H89B 0.9800 . ?
C89 H89C 0.9800 . ?
C2 H2 0.9500 . ?
C38 H38 0.9500 . ?
C28 H28 0.9500 . ?
C26 H26 0.9500 . ?
C71 H71A 0.9800 . ?
C71 H71B 0.9800 . ?
C71 H71C 0.9800 . ?
C62 C63 1.564(13) . ?
C62 C65 1.521(14) . ?
C62 C64 1.515(18) . ?
C73 H73A 0.9800 . ?
C73 H73B 0.9800 . ?
C73 H73C 0.9800 . ?
C72 H72A 0.9800 . ?
C72 H72B 0.9800 . ?
C72 H72C 0.9800 . ?
C94 H94A 0.9800 . ?
C94 H94B 0.9800 . ?
C94 H94C 0.9800 . ?
C88 H88A 0.9800 . ?
C88 H88B 0.9800 . ?
C88 H88C 0.9800 . ?
C96 H96A 0.9800 . ?
C96 H96B 0.9800 . ?
C96 H96C 0.9800 . ?
C63 H63A 0.9800 . ?
C63 H63B 0.9800 . ?
C63 H63C 0.9800 . ?
C80 H80A 0.9800 . ?
C80 H80B 0.9800 . ?
C80 H80C 0.9800 . ?
C81 H81A 0.9800 . ?
C81 H81B 0.9800 . ?
C81 H81C 0.9800 . ?
C42 H42A 0.9800 . ?
C42 H42B 0.9800 . ?
C42 H42C 0.9800 . ?
C65 H65A 0.9800 . ?
C65 H65B 0.9800 . ?
C65 H65C 0.9800 . ?
C95 H95A 0.9800 . ?
C95 H95B 0.9800 . ?
C95 H95C 0.9800 . ?
C44 H44A 0.9800 . ?
C44 H44B 0.9800 . ?
C44 H44C 0.9800 . ?
C64 H64A 0.9800 . ?
C64 H64B 0.9800 . ?
C64 H64C 0.9800 . ?
C43 H43A 0.9800 . ?
C43 H43B 0.9800 . ?
C43 H43C 0.9800 . ?
Cl1 C34 1.64(3) . ?
Cl2 C34 1.62(3) . ?
C34 H34A 0.9900 . ?
C34 H34B 0.9900 . ?

loop_
_geom_torsion_atom_site_label_1
_geom_torsion_atom_site_label_2
_geom_torsion_atom_site_label_3
_geom_torsion_atom_site_label_4
_geom_torsion
_geom_torsion_site_symmetry_1
_geom_torsion_site_symmetry_2
_geom_torsion_site_symmetry_3
_geom_torsion_site_symmetry_4
_geom_torsion_publ_flag
O48 C49 C51 C31 172.6(7) . . . . ?
O48 C49 C51 B52 -3.7(12) . . . . ?
O48 C47 C66 C67 179.8(7) . . . . ?
O48 C47 C46 C69 177.1(7) . . . . ?
O48 C47 C46 B45 -4.8(12) . . . . ?
O34 C35 C36 C37 177.0(8) . . . . ?
O34 C35 C36 B45 -2.2(13) . . . . ?
O34 C35 C40 C39 -177.4(8) . . . . ?
O34 C33 C50 C49 177.3(7) . . . . ?
O34 C33 C50 B45 -3.2(12) . . . . ?
O34 C33 C32 C31 -176.7(7) . . . . ?
O55 C56 C57 C58 -177.1(7) . . . . ?
O55 C56 C61 C60 173.9(7) . . . . ?
O55 C56 C61 B5 -9.9(11) . . . . ?
O55 C54 C53 C9 168.0(7) . . . . ?
O55 C54 C53 B52 -10.7(12) . . . . ?
O55 C54 C6 C7 -178.6(8) . . . . ?
O55 C54 C6 B5 -1.8(12) . . . . ?
O90 C91 C92 C1 179.5(8) . . . . ?
O90 C91 C4 C3 -176.5(8) . . . . ?
O90 C91 C4 B5 8.0(12) . . . . ?
O90 C7 C6 C54 -173.4(7) . . . . ?
O90 C7 C6 B5 9.7(13) . . . . ?
O90 C7 C8 C9 177.7(8) . . . . ?
N10 C11 C12 C13 178.4(7) . . . . ?
N10 C11 C12 B52 0.2(12) . . . . ?
N10 C11 C16 C15 177.9(7) . . . . ?
N10 C82 C83 C84 -175.3(6) . . . . ?
N10 C82 C87 C86 173.0(6) . . . . ?
N10 C9 C8 C7 171.6(8) . . . . ?
N30 C31 C32 C33 173.7(7) . . . . ?
N30 C31 C51 C49 -170.9(7) . . . . ?
N30 C31 C51 B52 5.8(11) . . . . ?
N30 C13 C12 C11 -177.0(7) . . . . ?
N30 C13 C12 B52 1.3(12) . . . . ?
N30 C13 C14 C15 177.7(7) . . . . ?
N17 C18 C19 C20 -176.5(8) . . . . ?
N17 C18 C23 C22 177.7(8) . . . . ?
N17 C24 C29 C28 179.1(8) . . . . ?
C56 O55 C54 C53 -176.9(7) . . . . ?
C56 O55 C54 C6 -0.5(11) . . . . ?
C56 C57 C58 C97 3.8(12) . . . . ?
C56 C57 C58 C62 -175.4(8) . . . . ?
C56 C61 C60 C97 1.9(12) . . . . ?
C56 C61 B5 C4 -170.3(8) . . . . ?
C56 C61 B5 C6 7.0(10) . . . . ?
C54 O55 C56 C57 -177.0(7) . . . . ?
C54 O55 C56 C61 6.8(11) . . . . ?
C54 C53 C9 N10 -165.4(7) . . . . ?
C54 C53 C9 C8 12.8(12) . . . . ?
C54 C53 B52 C12 159.9(8) . . . . ?
C54 C53 B52 C51 -21.6(15) . . . . ?
C54 C6 B5 C4 176.4(7) . . . . ?
C54 C6 B5 C61 -1.6(12) . . . . ?
C53 C54 C6 C7 -2.6(12) . . . . ?
C53 C54 C6 B5 174.2(8) . . . . ?
C53 C9 C8 C7 -6.7(13) . . . . ?
C85 C84 C83 C82 1.4(10) . . . . ?
C85 C86 C87 C82 2.9(11) . . . . ?
C91 O90 C7 C6 -3.3(13) . . . . ?
C91 O90 C7 C8 173.7(8) . . . . ?
C91 C92 C1 C93 -180.0(8) . . . . ?
C91 C92 C1 C2 -2.8(13) . . . . ?
C91 C4 C3 C2 -3.0(13) . . . . ?
C91 C4 B5 C6 -1.4(11) . . . . ?
C91 C4 B5 C61 175.9(9) . . . . ?
C11 N10 C82 C83 92.9(8) . . . . ?
C11 N10 C82 C87 -82.7(9) . . . . ?
C11 N10 C9 C53 0.3(13) . . . . ?
C11 N10 C9 C8 -178.0(8) . . . . ?
C11 C12 B52 C53 12.5(12) . . . . ?
C11 C12 B52 C51 -166.3(8) . . . . ?
C11 C16 C15 N17 -177.3(8) . . . . ?
C11 C16 C15 C14 4.8(12) . . . . ?
C35 O34 C33 C50 10.9(11) . . . . ?
C35 O34 C33 C32 -170.7(7) . . . . ?
C35 C36 C37 C38 0.6(14) . . . . ?
C35 C36 B45 C50 8.8(12) . . . . ?
C35 C36 B45 C46 -176.0(10) . . . . ?
C18 N17 C24 C25 -126.5(8) . . . . ?
C18 N17 C24 C29 50.1(11) . . . . ?
C18 N17 C15 C14 19.7(11) . . . . ?
C18 N17 C15 C16 -158.3(8) . . . . ?
C18 C19 C20 C21 -1.9(14) . . . . ?
C18 C23 C22 C21 -0.5(15) . . . . ?
C33 O34 C35 C36 -8.1(13) . . . . ?
C33 O34 C35 C40 171.8(8) . . . . ?
C33 C50 C49 O48 -176.2(7) . . . . ?
C33 C50 C49 C51 4.5(11) . . . . ?
C33 C50 B45 C46 177.6(8) . . . . ?
C33 C50 B45 C36 -6.3(12) . . . . ?
C78 C79 C74 N30 173.0(7) . . . . ?
C78 C79 C74 C75 0.3(12) . . . . ?
C82 N10 C11 C12 -173.0(7) . . . . ?
C82 N10 C11 C16 5.1(11) . . . . ?
C82 N10 C9 C53 165.6(8) . . . . ?
C82 N10 C9 C8 -12.8(11) . . . . ?
C70 C67 C66 C47 -173.4(8) . . . . ?
C70 C67 C68 C69 174.5(8) . . . . ?
C79 C78 C77 C76 -0.2(13) . . . . ?
C50 C33 C32 C31 1.7(12) . . . . ?
C50 C49 C51 C31 -8.1(11) . . . . ?
C50 C49 C51 B52 175.6(8) . . . . ?
C49 O48 C47 C66 -173.1(7) . . . . ?
C49 O48 C47 C46 6.3(12) . . . . ?
C49 C50 B45 C46 -3.0(12) . . . . ?
C49 C50 B45 C36 173.1(8) . . . . ?
C49 C51 B52 C53 -21.1(14) . . . . ?
C49 C51 B52 C12 157.4(8) . . . . ?
C76 C75 C74 N30 -172.3(7) . . . . ?
C76 C75 C74 C79 0.3(12) . . . . ?
C31 N30 C13 C12 -16.5(11) . . . . ?
C31 N30 C13 C14 163.9(7) . . . . ?
C31 N30 C74 C79 93.0(9) . . . . ?
C31 N30 C74 C75 -94.1(9) . . . . ?
C31 C51 B52 C53 162.7(9) . . . . ?
C31 C51 B52 C12 -18.8(10) . . . . ?
C13 N30 C31 C32 -166.9(8) . . . . ?
C13 N30 C31 C51 12.6(11) . . . . ?
C13 N30 C74 C79 -88.3(8) . . . . ?
C13 N30 C74 C75 84.6(9) . . . . ?
C13 C12 B52 C53 -165.7(7) . . . . ?
C13 C12 B52 C51 15.5(11) . . . . ?
C13 C14 C15 N17 -179.9(7) . . . . ?
C13 C14 C15 C16 -1.9(12) . . . . ?
C75 C76 C77 C78 0.8(13) . . . . ?
C12 C11 C16 C15 -4.0(12) . . . . ?
C12 C13 C14 C15 -1.9(12) . . . . ?
C7 O90 C91 C92 174.8(7) . . . . ?
C7 O90 C91 C4 -6.0(12) . . . . ?
C7 C6 B5 C4 -7.0(12) . . . . ?
C7 C6 B5 C61 175.1(8) . . . . ?
C47 O48 C49 C50 -5.8(10) . . . . ?
C47 O48 C49 C51 173.6(7) . . . . ?
C47 C46 C69 C68 4.6(13) . . . . ?
C47 C46 B45 C50 3.0(12) . . . . ?
C47 C46 B45 C36 -172.2(9) . . . . ?
C93 C1 C2 C3 179.5(9) . . . . ?
C92 C91 C4 C3 2.7(12) . . . . ?
C92 C91 C4 B5 -172.9(8) . . . . ?
C92 C1 C2 C3 2.4(14) . . . . ?
C74 N30 C31 C32 11.8(11) . . . . ?
C74 N30 C31 C51 -168.7(7) . . . . ?
C74 N30 C13 C12 164.9(7) . . . . ?
C74 N30 C13 C14 -14.8(11) . . . . ?
C57 C56 C61 C60 -1.9(11) . . . . ?
C57 C56 C61 B5 174.3(8) . . . . ?
C57 C58 C62 C63 -58.4(12) . . . . ?
C57 C58 C62 C65 -176.2(10) . . . . ?
C57 C58 C62 C64 59.7(13) . . . . ?
C32 C33 C50 C49 -0.9(12) . . . . ?
C32 C33 C50 B45 178.5(8) . . . . ?
C32 C31 C51 C49 8.6(11) . . . . ?
C32 C31 C51 B52 -174.7(8) . . . . ?
C84 C85 C86 C87 -1.3(11) . . . . ?
C84 C85 C86 C88 179.0(8) . . . . ?
C4 C91 C92 C1 0.2(14) . . . . ?
C4 C3 C2 C1 0.6(16) . . . . ?
C66 C47 C46 C69 -3.5(12) . . . . ?
C66 C47 C46 B45 174.6(8) . . . . ?
C66 C67 C68 C69 -1.0(13) . . . . ?
C6 C54 C53 C9 -8.1(12) . . . . ?
C6 C54 C53 B52 173.2(8) . . . . ?
C6 C7 C8 C9 -5.4(14) . . . . ?
C77 C78 C79 C74 -0.3(12) . . . . ?
C77 C76 C75 C74 -0.8(12) . . . . ?
C14 C13 C12 C11 2.7(12) . . . . ?
C14 C13 C12 B52 -179.1(8) . . . . ?
C16 C11 C12 C13 0.3(12) . . . . ?
C16 C11 C12 B52 -177.9(8) . . . . ?
C9 N10 C11 C12 -7.6(12) . . . . ?
C9 N10 C11 C16 170.5(8) . . . . ?
C9 N10 C82 C83 -73.2(9) . . . . ?
C9 N10 C82 C87 111.2(8) . . . . ?
C9 C53 B52 C12 -18.8(11) . . . . ?
C9 C53 B52 C51 159.7(8) . . . . ?
C25 C24 C29 C28 -4.2(13) . . . . ?
C86 C85 C84 C83 -0.9(11) . . . . ?
C86 C85 C84 C89 178.4(7) . . . . ?
C46 C47 C66 C67 0.4(13) . . . . ?
C46 C69 C68 C67 -2.4(14) . . . . ?
C24 N17 C18 C19 -141.4(8) . . . . ?
C24 N17 C18 C23 39.9(11) . . . . ?
C24 N17 C15 C14 -147.9(8) . . . . ?
C24 N17 C15 C16 34.2(11) . . . . ?
C24 C25 C26 C27 -3.5(14) . . . . ?
C24 C29 C28 C27 2.6(15) . . . . ?
C3 C4 B5 C6 -176.3(8) . . . . ?
C3 C4 B5 C61 1.1(15) . . . . ?
C15 N17 C18 C19 51.1(11) . . . . ?
C15 N17 C18 C23 -127.5(8) . . . . ?
C15 N17 C24 C25 41.0(11) . . . . ?
C15 N17 C24 C29 -142.4(8) . . . . ?
C83 C82 C87 C86 -2.4(11) . . . . ?
C69 C46 B45 C50 -179.2(9) . . . . ?
C69 C46 B45 C36 5.6(17) . . . . ?
C51 C31 C32 C33 -5.8(12) . . . . ?
C19 C18 C23 C22 -0.9(13) . . . . ?
C19 C20 C21 C22 0.5(15) . . . . ?
C23 C18 C19 C20 2.1(12) . . . . ?
C97 C58 C62 C63 122.4(9) . . . . ?
C97 C58 C62 C65 4.6(14) . . . . ?
C97 C58 C62 C64 -119.5(12) . . . . ?
C61 C56 C57 C58 -1.0(13) . . . . ?
C36 C35 C40 C39 2.5(15) . . . . ?
C36 C37 C38 C39 2.3(17) . . . . ?
C8 C7 C6 C54 9.8(13) . . . . ?
C8 C7 C6 B5 -167.1(9) . . . . ?
C60 C97 C58 C57 -3.8(13) . . . . ?
C60 C97 C58 C62 175.4(9) . . . . ?
C60 C61 B5 C4 5.2(15) . . . . ?
C60 C61 B5 C6 -177.5(8) . . . . ?
C87 C82 C83 C84 0.2(10) . . . . ?
C20 C21 C22 C23 0.7(16) . . . . ?
C68 C67 C66 C47 2.0(12) . . . . ?
C40 C35 C36 C37 -2.9(14) . . . . ?
C40 C35 C36 B45 177.9(9) . . . . ?
C40 C39 C41 C42 146.7(11) . . . . ?
C40 C39 C41 C44 26.3(16) . . . . ?
C40 C39 C41 C43 -94.9(14) . . . . ?
C40 C39 C38 C37 -2.7(17) . . . . ?
C58 C97 C60 C61 1.0(14) . . . . ?
C37 C36 B45 C50 -170.3(9) . . . . ?
C37 C36 B45 C46 5.0(17) . . . . ?
C41 C39 C40 C35 177.8(10) . . . . ?
C41 C39 C38 C37 -180.0(11) . . . . ?
C89 C84 C83 C82 -177.8(7) . . . . ?
C38 C39 C40 C35 0.4(15) . . . . ?
C38 C39 C41 C42 -36.1(16) . . . . ?
C38 C39 C41 C44 -156.5(13) . . . . ?
C38 C39 C41 C43 82.3(15) . . . . ?
C28 C27 C26 C25 1.7(15) . . . . ?
B52 C53 C9 N10 13.4(12) . . . . ?
B52 C53 C9 C8 -168.3(8) . . . . ?
C26 C25 C24 N17 -178.7(8) . . . . ?
C26 C25 C24 C29 4.7(13) . . . . ?
C26 C27 C28 C29 -1.2(16) . . . . ?
C71 C70 C67 C66 -20.6(12) . . . . ?
C71 C70 C67 C68 164.1(9) . . . . ?
B45 C50 C49 O48 4.4(11) . . . . ?
B45 C50 C49 C51 -174.9(8) . . . . ?
B45 C46 C69 C68 -173.3(9) . . . . ?
B45 C36 C37 C38 179.6(10) . . . . ?
C73 C70 C67 C66 99.0(10) . . . . ?
C73 C70 C67 C68 -76.2(10) . . . . ?
C72 C70 C67 C66 -142.0(8) . . . . ?
C72 C70 C67 C68 42.8(11) . . . . ?
C94 C93 C1 C92 -159.6(9) . . . . ?
C94 C93 C1 C2 23.4(13) . . . . ?
C88 C86 C87 C82 -177.4(8) . . . . ?
C96 C93 C1 C92 80.4(11) . . . . ?
C96 C93 C1 C2 -96.6(11) . . . . ?
B5 C4 C3 C2 172.0(9) . . . . ?
B5 C61 C60 C97 -173.7(8) . . . . ?
C80 C78 C79 C74 179.9(9) . . . . ?
C80 C78 C77 C76 179.5(9) . . . . ?
C81 C76 C75 C74 174.4(9) . . . . ?
C81 C76 C77 C78 -174.4(9) . . . . ?
C95 C93 C1 C92 -41.6(12) . . . . ?
C95 C93 C1 C2 141.5(10) . . . . ?
